data_7124668
loop_
_publ_author_name
'Boixel, Julien'
'Zhu, Yifan'
'Le Bozec, Hubert'
'Benmensour, Mohamed Ali'
'Boucekkine, Abdou'
'Wong, Keith Man-Chung'
'Colombo, Alessia'
'Roberto, Dominique'
'Guerchais, V\'eronique'
'Jacquemin, Denis'

_publ_section_title
;
 Contrasted photochromic and luminescent properties in dinuclear Pt(ii)
 complexes linked through a central dithienylethene unit.
;
_journal_issue 63
_journal_name_full 'Chemical communications (Cambridge, England)'
_journal_page_first 9833
_journal_page_last 9836
_journal_paper_doi 10.1039/c6cc03431d
_journal_volume 52
_journal_year 2016
_chemical_formula_sum 'C78 H68 Cl2 F6 N4 Pt2 S2'
_chemical_formula_weight 1700.56
_chemical_name_systematic
'bis-(2-(4,4'-di(tert-butyl)-6-phenyl-2,2'-bipyridine platinum(II) acetylide)-5-phenyl-thiophene-3-yl)-hexafluorocyclopent-1-en-1-yl'
_space_group_crystal_system monoclinic
_space_group_IT_number 14
_space_group_name_Hall '-P 2ybc'
_space_group_name_H-M_alt 'P 1 21/c 1'
_atom_sites_solution_hydrogens geom
_audit_creation_method SHELXL-2014/6
_audit_update_record
;
2016-01-12 deposited with the CCDC.
2016-07-13 downloaded from the CCDC.
;
_cell_angle_alpha 90
_cell_angle_beta 91.372(3)
_cell_angle_gamma 90
_cell_formula_units_Z 4
_cell_length_a 12.1203(3)
_cell_length_b 21.6638(5)
_cell_length_c 27.3069(9)
_cell_measurement_reflns_used 12093
_cell_measurement_temperature 140(2)
_cell_measurement_theta_max 70.4180
_cell_measurement_theta_min 3.8260
_cell_volume 7168.0(3)
_computing_cell_refinement
;
CrysAlisPro, Agilent Technologies,
Version 1.171.37.34 (release 22-05-2014 CrysAlis171 .NET)
(compiled May 22 2014,16:03:01)
;
_computing_data_collection
;
CrysAlisPro, Agilent Technologies,
Version 1.171.37.34 (release 22-05-2014 CrysAlis171 .NET)
(compiled May 22 2014,16:03:01)
;
_computing_data_reduction
;
CrysAlisPro, Agilent Technologies,
Version 1.171.37.34 (release 22-05-2014 CrysAlis171 .NET)
(compiled May 22 2014,16:03:01)
;
_computing_molecular_graphics 'MERCURY 3.3(CCDC, 2014)'
_computing_publication_material 'WINGX (L.J. Farrugia, 2012)'
_computing_structure_refinement 'SHELXL-2014/6 (Sheldrick, 2014)'
_computing_structure_solution 'SIR-97_(Altomare & al., 1999)'
_diffrn_ambient_temperature 140(2)
_diffrn_detector 'CCD plate'
_diffrn_detector_area_resol_mean 8.0662
_diffrn_detector_type EosS2
_diffrn_measured_fraction_theta_full 1.000
_diffrn_measured_fraction_theta_max 0.995
_diffrn_measurement_device 'four-circle diffractometer'
_diffrn_measurement_device_type 'SuperNova, Single source at offset, EosS2'
_diffrn_radiation_monochromator mirror
_diffrn_radiation_probe x-ray
_diffrn_radiation_type 'Cu K\a'
_diffrn_radiation_wavelength 1.54184
_diffrn_reflns_av_R_equivalents 0.1123
_diffrn_reflns_av_unetI/netI 0.0646
_diffrn_reflns_Laue_measured_fraction_full 1.000
_diffrn_reflns_Laue_measured_fraction_max 0.995
_diffrn_reflns_limit_h_max 13
_diffrn_reflns_limit_h_min -14
_diffrn_reflns_limit_k_max 24
_diffrn_reflns_limit_k_min -26
_diffrn_reflns_limit_l_max 33
_diffrn_reflns_limit_l_min -33
_diffrn_reflns_number 89426
_diffrn_reflns_point_group_measured_fraction_full 1.000
_diffrn_reflns_point_group_measured_fraction_max 0.995
_diffrn_reflns_theta_full 67.684
_diffrn_reflns_theta_max 70.764
_diffrn_reflns_theta_min 3.238
_diffrn_source 'sealed X-ray tube'
_diffrn_source_type 'SuperNova (Cu) X-ray Source'
_exptl_absorpt_coefficient_mu 8.926
_exptl_absorpt_correction_T_max 0.857
_exptl_absorpt_correction_T_min 0.470
_exptl_absorpt_correction_type analytical
_exptl_absorpt_process_details
;
CrysAlisPro, Agilent Technologies,
Version 1.171.37.34 (release 22-05-2014 CrysAlis171 .NET)
(compiled May 22 2014,16:03:01)
Analytical numeric absorption correction using a multifaceted crystal
model based on expressions derived by R.C. Clark & J.S. Reid.
(Clark, R. C. & Reid, J. S. (1995). Acta Cryst. A51, 887-897)
Empirical absorption correction using spherical harmonics,
 implemented in SCALE3 ABSPACK scaling algorithm.
;
_exptl_crystal_colour red
_exptl_crystal_density_diffrn 1.576
_exptl_crystal_description prism
_exptl_crystal_F_000 3360
_exptl_crystal_preparation Luminescent
_exptl_crystal_recrystallization_method 'Re-crystallisation from solvent: CH2Cl2, Et2O'
_exptl_crystal_size_max 0.138
_exptl_crystal_size_mid 0.027
_exptl_crystal_size_min 0.017
_refine_diff_density_max 4.499
_refine_diff_density_min -4.456
_refine_diff_density_rms 0.355
_refine_ls_extinction_method none
_refine_ls_goodness_of_fit_ref 1.196
_refine_ls_hydrogen_treatment constr
_refine_ls_matrix_type full
_refine_ls_number_parameters 892
_refine_ls_number_reflns 13719
_refine_ls_number_restraints 0
_refine_ls_restrained_S_all 1.196
_refine_ls_R_factor_all 0.1402
_refine_ls_R_factor_gt 0.1265
_refine_ls_shift/su_max 0.000
_refine_ls_shift/su_mean 0.000
_refine_ls_structure_factor_coef Fsqd
_refine_ls_weighting_details 'w=1/[\s^2^(Fo^2^)+(0.0712P)^2^+566.0598P] where P=(Fo^2^+2Fc^2^)/3'
_refine_ls_weighting_scheme calc
_refine_ls_wR_factor_gt 0.3255
_refine_ls_wR_factor_ref 0.3373
_reflns_Friedel_coverage 0.000
_reflns_number_gt 11610
_reflns_number_total 13719
_reflns_threshold_expression 'I > 2\s(I)'
_cod_data_source_file c6cc03431d2.cif
_cod_data_source_block shelx
_cod_original_sg_symbol_H-M 'P 21/c'
_cod_database_code 7124668
_shelx_space_group_comment
;
The symmetry employed for this shelxl refinement is uniquely defined
by the following loop, which should always be used as a source of
symmetry information in preference to the above space-group names.
They are only intended as comments.
;
_shelxl_version_number 2014/6

loop_
_space_group_symop_operation_xyz
'x, y, z'
'-x, y+1/2, -z+1/2'
'-x, -y, -z'
'x, -y-1/2, z-1/2'

loop_
_atom_site_label
_atom_site_type_symbol
_atom_site_fract_x
_atom_site_fract_y
_atom_site_fract_z
_atom_site_U_iso_or_equiv
_atom_site_adp_type
_atom_site_occupancy
_atom_site_site_symmetry_order
_atom_site_calc_flag
_atom_site_refinement_flags_posn
_atom_site_refinement_flags_adp
_atom_site_refinement_flags_occupancy
_atom_site_disorder_assembly
_atom_site_disorder_group
C101 C -0.394(4) 0.386(5) 0.014(2) 0.13(4) Uani 0.5 1 d . . P . .
H10A H -0.3892 0.3632 0.0459 0.151 Uiso 0.5 1 calc R U P . .
H10B H -0.4164 0.3544 -0.0101 0.151 Uiso 0.5 1 calc R U P . .
Cl1 Cl -0.5014(16) 0.4235(9) 0.0199(6) 0.080(5) Uani 0.5 1 d . . P . .
Cl2 Cl -0.2787(18) 0.3952(19) 0.0037(12) 0.180(18) Uani 0.5 1 d . . P . .
C102 C -0.895(13) 0.548(6) 0.481(4) 0.30(13) Uani 0.5 1 d . . P . .
H10C H -0.9630 0.5373 0.4980 0.359 Uiso 0.5 1 calc R U P . .
H10D H -0.9171 0.5754 0.4531 0.359 Uiso 0.5 1 calc R U P . .
Cl3 Cl -0.859(5) 0.4988(15) 0.4621(11) 0.23(2) Uani 0.5 1 d . . P . .
Cl4 Cl -0.807(2) 0.5950(14) 0.5238(12) 0.146(12) Uani 0.5 1 d . . P . .
Pt1 Pt 0.06640(7) 0.19590(4) 0.17662(3) 0.0316(2) Uani 1 1 d . . . . .
Pt2 Pt -0.57396(7) 0.24582(4) 0.16004(4) 0.0328(3) Uani 1 1 d . . . . .
S1 S -0.3040(4) 0.3492(2) 0.1799(2) 0.0349(11) Uani 1 1 d . . . . .
S2 S -0.2039(4) 0.0959(2) 0.1871(2) 0.0330(11) Uani 1 1 d . . . . .
F1 F -0.258(2) 0.3340(7) 0.3666(7) 0.091(7) Uani 1 1 d . . . . .
F2 F -0.4115(16) 0.2861(13) 0.3643(6) 0.103(8) Uani 1 1 d . . . . .
F3A F -0.227(4) 0.2438(15) 0.4318(10) 0.077(18) Uani 0.56(5) 1 d . . P A 1
F4A F -0.370(3) 0.2006(14) 0.4053(12) 0.062(11) Uani 0.56(5) 1 d . . P A 1
F3B F -0.146(3) 0.2637(16) 0.4050(15) 0.055(13) Uani 0.44(5) 1 d . . P A 2
F4B F -0.300(4) 0.217(2) 0.4311(14) 0.064(14) Uani 0.44(5) 1 d . . P A 2
F5 F -0.1036(16) 0.1772(16) 0.3710(7) 0.135(13) Uani 1 1 d . . . . .
F6 F -0.253(3) 0.1256(8) 0.3734(6) 0.125(11) Uani 1 1 d . . . . .
N1 N 0.1424(14) 0.1690(8) 0.2444(6) 0.030(4) Uani 1 1 d . . . . .
N2 N 0.1922(14) 0.1447(9) 0.1538(7) 0.037(4) Uani 1 1 d . . . . .
N3 N -0.6512(12) 0.2734(7) 0.2235(6) 0.028(3) Uani 1 1 d . . . . .
N4 N -0.7027(14) 0.2935(9) 0.1330(7) 0.038(4) Uani 1 1 d . . . . .
C1 C 0.1086(18) 0.1822(10) 0.2891(8) 0.037(5) Uani 1 1 d . . . . .
H1 H 0.0470 0.2089 0.2922 0.045 Uiso 1 1 calc R U . . .
C2 C 0.1575(19) 0.1593(10) 0.3309(8) 0.037(5) Uani 1 1 d . . . . .
H2 H 0.1306 0.1701 0.3622 0.045 Uiso 1 1 calc R U . . .
C3 C 0.2512(17) 0.1183(9) 0.3266(7) 0.029(4) Uani 1 1 d . . . . .
C4 C 0.2829(17) 0.1060(10) 0.2781(8) 0.035(5) Uani 1 1 d . . . . .
H4 H 0.3442 0.0796 0.2731 0.042 Uiso 1 1 calc R U . . .
C5 C 0.2300(16) 0.1300(10) 0.2392(8) 0.032(4) Uani 1 1 d . . . . .
C6 C 0.2614(17) 0.1159(10) 0.1875(8) 0.034(5) Uani 1 1 d . . . . .
C7 C 0.3456(19) 0.0793(11) 0.1723(9) 0.040(5) Uani 1 1 d . . . . .
H7 H 0.3957 0.0610 0.1953 0.048 Uiso 1 1 calc R U . . .
C8 C 0.3559(17) 0.0696(11) 0.1224(9) 0.041(5) Uani 1 1 d . . . . .
C9 C 0.2885(17) 0.1000(11) 0.0893(9) 0.040(5) Uani 1 1 d . . . . .
H9 H 0.2995 0.0959 0.0551 0.048 Uiso 1 1 calc R U . . .
C10 C 0.2012(18) 0.1380(11) 0.1070(9) 0.041(5) Uani 1 1 d . . . . .
C11 C 0.1181(19) 0.1709(11) 0.0776(9) 0.041(5) Uani 1 1 d . . . . .
C12 C 0.115(2) 0.1704(12) 0.0255(10) 0.054(7) Uani 1 1 d . . . . .
H12 H 0.1680 0.1483 0.0073 0.065 Uiso 1 1 calc R U . . .
C13 C 0.030(3) 0.2041(17) 0.0022(11) 0.081(12) Uani 1 1 d . . . . .
H13 H 0.0305 0.2088 -0.0324 0.097 Uiso 1 1 calc R U . . .
C14 C -0.052(3) 0.2297(15) 0.0268(11) 0.071(10) Uani 1 1 d . . . . .
H14 H -0.1110 0.2486 0.0090 0.085 Uiso 1 1 calc R U . . .
C15 C -0.054(2) 0.2298(12) 0.0793(9) 0.045(6) Uani 1 1 d . . . . .
H15 H -0.1133 0.2481 0.0961 0.053 Uiso 1 1 calc R U . . .
C16 C 0.037(2) 0.2010(10) 0.1059(9) 0.039(5) Uani 1 1 d . . . . .
C17 C 0.309(2) 0.0911(11) 0.3713(9) 0.045(6) Uani 1 1 d . . . . .
C18 C 0.253(3) 0.1063(17) 0.4186(10) 0.080(11) Uani 1 1 d . . . . .
H18A H 0.1771 0.0908 0.4172 0.120 Uiso 1 1 calc R U . . .
H18B H 0.2933 0.0867 0.4461 0.120 Uiso 1 1 calc R U . . .
H18C H 0.2524 0.1511 0.4234 0.120 Uiso 1 1 calc R U . . .
C19 C 0.426(3) 0.1137(19) 0.3715(13) 0.085(12) Uani 1 1 d . . . . .
H19A H 0.4600 0.1031 0.3403 0.128 Uiso 1 1 calc R U . . .
H19B H 0.4272 0.1587 0.3758 0.128 Uiso 1 1 calc R U . . .
H19C H 0.4681 0.0943 0.3985 0.128 Uiso 1 1 calc R U . . .
C20 C 0.309(3) 0.0209(13) 0.3647(12) 0.073(9) Uani 1 1 d . . . . .
H20A H 0.2326 0.0058 0.3645 0.110 Uiso 1 1 calc R U . . .
H20B H 0.3428 0.0103 0.3336 0.110 Uiso 1 1 calc R U . . .
H20C H 0.3508 0.0016 0.3917 0.110 Uiso 1 1 calc R U . . .
C21 C 0.4470(19) 0.0243(12) 0.1059(9) 0.043(6) Uani 1 1 d . . . . .
C22 C 0.416(3) -0.0381(12) 0.1199(15) 0.075(10) Uani 1 1 d . . . . .
H22A H 0.4069 -0.0400 0.1555 0.113 Uiso 1 1 calc R U . . .
H22B H 0.3462 -0.0493 0.1033 0.113 Uiso 1 1 calc R U . . .
H22C H 0.4737 -0.0670 0.1104 0.113 Uiso 1 1 calc R U . . .
C23 C 0.559(2) 0.0446(13) 0.1287(13) 0.065(9) Uani 1 1 d . . . . .
H23A H 0.5753 0.0867 0.1181 0.098 Uiso 1 1 calc R U . . .
H23B H 0.5548 0.0434 0.1645 0.098 Uiso 1 1 calc R U . . .
H23C H 0.6167 0.0166 0.1179 0.098 Uiso 1 1 calc R U . . .
C24 C 0.461(3) 0.0279(17) 0.0505(12) 0.082(11) Uani 1 1 d . . . . .
H24A H 0.4822 0.0700 0.0414 0.123 Uiso 1 1 calc R U . . .
H24B H 0.5193 -0.0009 0.0408 0.123 Uiso 1 1 calc R U . . .
H24C H 0.3917 0.0169 0.0337 0.123 Uiso 1 1 calc R U . . .
C25 C -0.0578(17) 0.2436(10) 0.1974(7) 0.031(4) Uani 1 1 d . . . . .
C26 C -0.1417(17) 0.2706(9) 0.2109(8) 0.032(4) Uani 1 1 d . . . . .
C27 C -0.2403(17) 0.2993(9) 0.2229(8) 0.033(4) Uani 1 1 d . . . . .
C28 C -0.3032(17) 0.2961(9) 0.2646(9) 0.036(5) Uani 1 1 d . . . . .
C29 C -0.3946(17) 0.3385(9) 0.2632(8) 0.034(5) Uani 1 1 d . . . . .
H29 H -0.4416 0.3448 0.2901 0.040 Uiso 1 1 calc R U . . .
C30 C -0.4075(19) 0.3692(10) 0.2192(9) 0.038(5) Uani 1 1 d . . . . .
C31 C -0.4958(17) 0.4118(9) 0.2037(10) 0.039(5) Uani 1 1 d . . . . .
C32 C -0.533(2) 0.4181(11) 0.1548(10) 0.048(6) Uani 1 1 d . . . . .
H32 H -0.4997 0.3938 0.1302 0.058 Uiso 1 1 calc R U . . .
C33 C -0.6160(18) 0.4586(12) 0.1416(14) 0.063(9) Uani 1 1 d . . . . .
H33 H -0.6387 0.4627 0.1082 0.075 Uiso 1 1 calc R U . . .
C34 C -0.666(2) 0.4931(12) 0.1774(13) 0.063(8) Uani 1 1 d . . . . .
H34 H -0.7225 0.5216 0.1683 0.076 Uiso 1 1 calc R U . . .
C35 C -0.636(3) 0.4869(13) 0.2259(13) 0.065(8) Uani 1 1 d . . . . .
H35 H -0.6717 0.5098 0.2505 0.078 Uiso 1 1 calc R U . . .
C36 C -0.551(2) 0.4463(10) 0.2381(12) 0.052(7) Uani 1 1 d . . . . .
H36 H -0.5294 0.4419 0.2716 0.062 Uiso 1 1 calc R U . . .
C37 C -0.2791(18) 0.2563(11) 0.3064(8) 0.038(5) Uani 1 1 d . . . . .
C38 C -0.3043(16) 0.2780(10) 0.3574(8) 0.034(5) Uani 1 1 d . . . . .
C39 C -0.259(3) 0.2305(13) 0.3903(9) 0.057(7) Uani 1 1 d . . . . .
C40 C -0.2114(18) 0.1807(10) 0.3614(9) 0.038(5) Uani 1 1 d . . . . .
C41 C -0.2351(17) 0.1967(9) 0.3076(8) 0.034(4) Uani 1 1 d . . . . .
C42 C -0.2118(17) 0.1539(10) 0.2690(8) 0.034(5) Uani 1 1 d . . . . .
C43 C -0.2679(17) 0.1475(10) 0.2254(8) 0.032(4) Uani 1 1 d . . . . .
C44 C -0.1047(18) 0.0786(10) 0.2320(8) 0.035(5) Uani 1 1 d . . . . .
C45 C -0.1208(18) 0.1123(9) 0.2738(8) 0.034(5) Uani 1 1 d . . . . .
H45 H -0.0764 0.1083 0.3028 0.041 Uiso 1 1 calc R U . . .
C46 C -0.0156(16) 0.0349(10) 0.2230(9) 0.034(5) Uani 1 1 d . . . . .
C47 C 0.032(2) 0.0012(11) 0.2608(11) 0.048(6) Uani 1 1 d . . . . .
H47 H 0.0062 0.0063 0.2931 0.058 Uiso 1 1 calc R U . . .
C48 C 0.116(2) -0.0396(12) 0.2521(12) 0.057(7) Uani 1 1 d . . . . .
H48 H 0.1471 -0.0622 0.2788 0.068 Uiso 1 1 calc R U . . .
C49 C 0.1552(19) -0.0488(11) 0.2068(13) 0.057(8) Uani 1 1 d . . . . .
H49 H 0.2123 -0.0780 0.2019 0.068 Uiso 1 1 calc R U . . .
C50 C 0.111(2) -0.0147(11) 0.1665(12) 0.057(7) Uani 1 1 d . . . . .
H50 H 0.1407 -0.0192 0.1347 0.068 Uiso 1 1 calc R U . . .
C51 C 0.0227(19) 0.0260(11) 0.1749(11) 0.048(6) Uani 1 1 d . . . . .
H51 H -0.0112 0.0475 0.1482 0.058 Uiso 1 1 calc R U . . .
C52 C -0.3645(16) 0.1777(9) 0.2050(9) 0.034(5) Uani 1 1 d . . . . .
C53 C -0.4448(15) 0.2013(9) 0.1875(8) 0.031(4) Uani 1 1 d . . . . .
C54 C -0.6204(18) 0.2594(11) 0.2711(9) 0.042(5) Uani 1 1 d . . . . .
H54 H -0.5609 0.2315 0.2766 0.050 Uiso 1 1 calc R U . . .
C55 C -0.6718(18) 0.2838(9) 0.3110(8) 0.036(5) Uani 1 1 d . . . . .
H55 H -0.6464 0.2735 0.3431 0.043 Uiso 1 1 calc R U . . .
C56 C -0.7602(19) 0.3231(10) 0.3044(10) 0.042(6) Uani 1 1 d . . . . .
C57 C -0.7945(16) 0.3343(10) 0.2557(8) 0.032(5) Uani 1 1 d . . . . .
H57 H -0.8572 0.3598 0.2496 0.039 Uiso 1 1 calc R U . . .
C58 C -0.7404(17) 0.3097(10) 0.2166(8) 0.035(5) Uani 1 1 d . . . . .
C59 C -0.7696(18) 0.3218(10) 0.1638(9) 0.039(5) Uani 1 1 d . . . . .
C60 C -0.8544(16) 0.3605(9) 0.1473(10) 0.039(5) Uani 1 1 d . . . . .
H60 H -0.9014 0.3808 0.1696 0.046 Uiso 1 1 calc R U . . .
C61 C -0.8675(18) 0.3681(11) 0.0966(9) 0.043(6) Uani 1 1 d . . . . .
C62 C -0.798(2) 0.3374(12) 0.0653(10) 0.049(6) Uani 1 1 d . . . . .
H62 H -0.8078 0.3411 0.0308 0.058 Uiso 1 1 calc R U . . .
C63 C -0.7140(19) 0.3009(12) 0.0857(9) 0.044(6) Uani 1 1 d . . . . .
C64 C -0.628(2) 0.2657(11) 0.0585(9) 0.044(6) Uani 1 1 d . . . . .
C65 C -0.625(2) 0.2591(12) 0.0082(9) 0.046(6) Uani 1 1 d . . . . .
H65 H -0.6848 0.2743 -0.0115 0.055 Uiso 1 1 calc R U . . .
C66 C -0.544(2) 0.2333(12) -0.0122(10) 0.050(6) Uani 1 1 d . . . . .
H66 H -0.5432 0.2328 -0.0469 0.060 Uiso 1 1 calc R U . . .
C67 C -0.454(3) 0.2047(15) 0.0141(12) 0.067(9) Uani 1 1 d . . . . .
H67 H -0.3961 0.1842 -0.0021 0.080 Uiso 1 1 calc R U . . .
C68 C -0.4571(18) 0.2088(11) 0.0646(9) 0.042(5) Uani 1 1 d . . . . .
H68 H -0.3988 0.1912 0.0839 0.050 Uiso 1 1 calc R U . . .
C69 C -0.5435(19) 0.2381(10) 0.0878(8) 0.038(5) Uani 1 1 d . . . . .
C70 C -0.822(2) 0.3539(11) 0.3458(9) 0.045(6) Uani 1 1 d . . . . .
C71 C -0.769(3) 0.3384(14) 0.3961(11) 0.070(9) Uani 1 1 d . . . . .
H71A H -0.6893 0.3461 0.3954 0.105 Uiso 1 1 calc R U . . .
H71B H -0.8017 0.3643 0.4213 0.105 Uiso 1 1 calc R U . . .
H71C H -0.7819 0.2948 0.4037 0.105 Uiso 1 1 calc R U . . .
C72 C -0.802(2) 0.4266(13) 0.3401(11) 0.056(7) Uani 1 1 d . . . . .
H72A H -0.7224 0.4349 0.3393 0.085 Uiso 1 1 calc R U . . .
H72B H -0.8372 0.4410 0.3095 0.085 Uiso 1 1 calc R U . . .
H72C H -0.8337 0.4483 0.3678 0.085 Uiso 1 1 calc R U . . .
C73 C -0.941(2) 0.3423(13) 0.3469(11) 0.056(7) Uani 1 1 d . . . . .
H73A H -0.9728 0.3641 0.3748 0.083 Uiso 1 1 calc R U . . .
H73B H -0.9765 0.3572 0.3164 0.083 Uiso 1 1 calc R U . . .
H73C H -0.9548 0.2979 0.3502 0.083 Uiso 1 1 calc R U . . .
C74 C -0.958(2) 0.4135(13) 0.0777(11) 0.059(7) Uani 1 1 d . . . . .
C75 C -0.918(3) 0.4791(14) 0.0893(13) 0.074(9) Uani 1 1 d . . . . .
H75A H -0.8477 0.4865 0.0737 0.111 Uiso 1 1 calc R U . . .
H75B H -0.9732 0.5088 0.0768 0.111 Uiso 1 1 calc R U . . .
H75C H -0.9093 0.4840 0.1248 0.111 Uiso 1 1 calc R U . . .
C76 C -1.066(2) 0.4006(15) 0.1010(11) 0.064(8) Uani 1 1 d . . . . .
H76A H -1.0568 0.4038 0.1367 0.095 Uiso 1 1 calc R U . . .
H76B H -1.1207 0.4307 0.0894 0.095 Uiso 1 1 calc R U . . .
H76C H -1.0904 0.3589 0.0923 0.095 Uiso 1 1 calc R U . . .
C77 C -0.974(3) 0.4082(17) 0.0229(10) 0.075(11) Uani 1 1 d . . . . .
H77A H -0.9042 0.4164 0.0069 0.113 Uiso 1 1 calc R U . . .
H77B H -0.9993 0.3664 0.0145 0.113 Uiso 1 1 calc R U . . .
H77C H -1.0296 0.4382 0.0116 0.113 Uiso 1 1 calc R U . . .

loop_
_atom_site_aniso_label
_atom_site_aniso_U_11
_atom_site_aniso_U_22
_atom_site_aniso_U_33
_atom_site_aniso_U_23
_atom_site_aniso_U_13
_atom_site_aniso_U_12
C101 0.02(3) 0.31(13) 0.05(3) -0.09(6) 0.01(2) 0.01(5)
Cl1 0.092(12) 0.087(12) 0.060(9) -0.012(8) -0.020(8) 0.018(10)
Cl2 0.060(12) 0.30(4) 0.18(3) -0.14(3) 0.013(15) -0.065(19)
C102 0.4(2) 0.30(17) 0.18(11) -0.21(12) -0.23(14) 0.31(17)
Cl3 0.48(8) 0.10(2) 0.10(2) -0.037(17) -0.01(3) 0.06(3)
Cl4 0.13(2) 0.13(2) 0.17(3) 0.04(2) -0.08(2) 0.007(17)
Pt1 0.0236(4) 0.0307(5) 0.0405(5) 0.0007(4) 0.0019(3) 0.0017(3)
Pt2 0.0258(4) 0.0243(4) 0.0484(5) 0.0069(4) 0.0032(3) 0.0023(3)
S1 0.029(3) 0.028(2) 0.048(3) 0.002(2) 0.008(2) -0.004(2)
S2 0.020(2) 0.033(3) 0.046(3) -0.002(2) -0.001(2) 0.0047(19)
F1 0.18(2) 0.036(9) 0.061(11) -0.009(8) 0.014(12) -0.030(11)
F2 0.064(12) 0.20(3) 0.042(9) -0.006(12) 0.015(8) 0.045(14)
F3A 0.15(5) 0.049(19) 0.034(16) -0.007(15) -0.03(2) 0.04(2)
F4A 0.06(2) 0.061(19) 0.07(2) 0.002(15) 0.010(16) -0.011(15)
F3B 0.06(3) 0.05(2) 0.05(2) -0.008(16) -0.021(19) -0.007(17)
F4B 0.06(3) 0.09(3) 0.05(2) -0.01(2) 0.03(2) -0.02(2)
F5 0.064(12) 0.29(4) 0.045(10) -0.032(15) -0.018(9) 0.073(18)
F6 0.29(3) 0.044(10) 0.042(10) -0.004(8) 0.018(14) -0.055(15)
N1 0.028(9) 0.028(8) 0.035(9) 0.001(7) -0.002(7) -0.011(7)
N2 0.022 0.040(10) 0.048(11) 0.000(8) 0.000(7) 0.017(7)
N3 0.014(7) 0.027(8) 0.043(10) 0.003(7) 0.006(7) 0.000(6)
N4 0.022(9) 0.040(10) 0.052(11) 0.016(9) 0.009(8) 0.015(8)
C1 0.031(11) 0.037(12) 0.045(13) 0.005(10) 0.004(9) 0.007(9)
C2 0.041(13) 0.038(12) 0.033(11) 0.003(9) -0.006(9) -0.001(10)
C3 0.031(11) 0.023(9) 0.034(11) 0.004(8) -0.003(8) 0.000(8)
C4 0.024(10) 0.028(10) 0.052(13) 0.004(9) 0.002(9) -0.004(8)
C5 0.024(10) 0.031(11) 0.041(11) 0.001(9) 0.002(8) 0.004(8)
C6 0.024(10) 0.037(11) 0.041(12) 0.000(9) 0.000(9) -0.001(9)
C7 0.036(12) 0.036(12) 0.048(13) 0.001(10) -0.002(10) 0.010(10)
C8 0.021(10) 0.042(13) 0.059(15) -0.014(11) 0.003(10) 0.008(9)
C9 0.025(11) 0.053(14) 0.041(12) -0.009(10) 0.000(9) -0.001(10)
C10 0.029(11) 0.040(12) 0.054(14) 0.010(11) -0.007(10) -0.006(9)
C11 0.036(12) 0.041(13) 0.045(13) -0.002(10) -0.001(10) -0.005(10)
C12 0.056(16) 0.053(15) 0.052(15) -0.003(12) -0.026(12) 0.031(13)
C13 0.12(3) 0.09(2) 0.039(15) 0.018(15) 0.021(16) 0.06(2)
C14 0.08(2) 0.08(2) 0.056(17) -0.012(15) -0.042(16) 0.029(17)
C15 0.039(13) 0.047(14) 0.048(14) -0.003(11) 0.005(10) 0.013(10)
C16 0.050(14) 0.026(10) 0.043(12) -0.006(9) 0.007(10) -0.007(10)
C17 0.058(16) 0.039(13) 0.038(12) -0.007(10) -0.007(11) 0.000(11)
C18 0.12(3) 0.09(2) 0.038(15) -0.008(15) -0.004(16) 0.03(2)
C19 0.052(18) 0.12(3) 0.08(2) 0.03(2) -0.039(17) -0.033(19)
C20 0.11(3) 0.043(16) 0.07(2) 0.011(14) -0.008(18) 0.005(16)
C21 0.028(12) 0.047(14) 0.055(14) -0.005(11) 0.005(10) 0.010(10)
C22 0.056(18) 0.035(14) 0.14(3) -0.036(17) 0.011(19) -0.013(13)
C23 0.036(14) 0.045(15) 0.11(3) -0.013(16) 0.008(15) 0.002(12)
C24 0.10(3) 0.08(2) 0.07(2) -0.025(18) 0.020(19) 0.01(2)
C25 0.029(10) 0.037(11) 0.028(10) -0.005(8) 0.000(8) -0.003(9)
C26 0.024(10) 0.027(10) 0.045(12) 0.007(9) 0.002(9) -0.004(8)
C27 0.026(10) 0.024(10) 0.051(13) -0.003(9) 0.002(9) 0.002(8)
C28 0.026(10) 0.020(9) 0.061(14) -0.004(9) 0.007(9) 0.004(8)
C29 0.026(10) 0.024(10) 0.051(13) -0.007(9) 0.012(9) -0.006(8)
C30 0.040(12) 0.024(10) 0.050(13) 0.002(9) 0.012(10) 0.006(9)
C31 0.024(11) 0.016(9) 0.077(17) 0.004(10) 0.004(10) -0.012(8)
C32 0.045(14) 0.037(13) 0.062(16) -0.002(11) -0.002(12) 0.016(11)
C33 0.011(10) 0.046(15) 0.13(3) 0.021(16) -0.005(13) -0.006(10)
C34 0.050(17) 0.035(14) 0.10(3) 0.013(15) -0.001(16) 0.009(12)
C35 0.060(19) 0.042(15) 0.09(2) -0.009(15) 0.012(17) 0.010(13)
C36 0.050(15) 0.017(10) 0.09(2) 0.002(11) 0.006(14) 0.007(10)
C37 0.034(11) 0.036(12) 0.044(12) -0.007(10) 0.012(9) 0.004(9)
C38 0.019(10) 0.036(11) 0.048(13) -0.008(9) 0.005(9) 0.012(8)
C39 0.09(2) 0.047(15) 0.035(13) -0.013(11) -0.006(13) 0.014(14)
C40 0.031(11) 0.036(12) 0.048(13) -0.007(10) -0.002(9) 0.000(9)
C41 0.033(11) 0.026(10) 0.042(12) 0.004(9) 0.003(9) -0.012(9)
C42 0.026(10) 0.030(10) 0.047(13) 0.007(9) 0.000(9) 0.000(8)
C43 0.029(11) 0.029(10) 0.038(11) 0.009(9) -0.001(8) 0.002(8)
C44 0.032(11) 0.028(10) 0.044(12) -0.003(9) -0.004(9) 0.002(9)
C45 0.040(12) 0.021(9) 0.041(12) -0.008(8) 0.001(9) 0.004(8)
C46 0.020(10) 0.029(10) 0.055(13) -0.008(9) -0.002(9) -0.003(8)
C47 0.043(14) 0.030(12) 0.070(17) 0.005(11) -0.008(12) 0.009(10)
C48 0.049(16) 0.036(13) 0.08(2) 0.002(13) -0.009(14) 0.012(12)
C49 0.024(12) 0.028(12) 0.12(3) -0.013(14) -0.002(13) 0.009(9)
C50 0.059(17) 0.027(12) 0.09(2) -0.012(12) 0.016(15) 0.003(11)
C51 0.024(11) 0.038(13) 0.083(19) 0.007(12) 0.013(11) -0.003(9)
C52 0.017(10) 0.020(9) 0.063(14) 0.000(9) -0.009(9) 0.001(7)
C53 0.019(9) 0.028(10) 0.047(12) -0.005(9) 0.003(8) 0.008(8)
C54 0.028(11) 0.045(13) 0.053(14) 0.006(11) 0.002(10) -0.002(10)
C55 0.040(12) 0.027(10) 0.040(12) 0.004(9) -0.002(9) 0.010(9)
C56 0.032(12) 0.027(11) 0.066(16) 0.010(10) 0.017(11) -0.004(9)
C57 0.022(10) 0.032(11) 0.043(12) -0.002(9) 0.011(8) 0.013(8)
C58 0.029(11) 0.033(11) 0.041(12) 0.008(9) -0.002(9) 0.001(9)
C59 0.033(11) 0.027(10) 0.056(14) 0.023(10) 0.018(10) 0.011(9)
C60 0.013(9) 0.023(10) 0.081(17) 0.010(10) 0.016(10) -0.004(8)
C61 0.028(11) 0.043(13) 0.057(15) 0.019(11) -0.001(10) 0.008(10)
C62 0.039(13) 0.056(15) 0.051(14) 0.018(12) 0.015(11) 0.016(11)
C63 0.032(12) 0.050(14) 0.050(14) 0.016(11) 0.001(10) 0.009(11)
C64 0.037(13) 0.044(13) 0.053(14) 0.006(11) 0.008(10) 0.001(10)
C65 0.037(13) 0.052(15) 0.049(14) 0.005(11) -0.005(10) 0.006(11)
C66 0.036(13) 0.058(16) 0.055(15) 0.025(12) 0.010(11) 0.014(11)
C67 0.060(18) 0.07(2) 0.07(2) 0.000(16) 0.032(15) 0.021(15)
C68 0.027(11) 0.050(14) 0.050(14) 0.002(11) 0.004(10) 0.011(10)
C69 0.045(13) 0.038(12) 0.031(11) 0.009(9) 0.011(9) 0.003(10)
C70 0.056(15) 0.034(12) 0.046(13) 0.005(10) 0.005(11) 0.008(11)
C71 0.09(2) 0.050(17) 0.07(2) -0.004(14) 0.032(18) 0.017(16)
C72 0.052(16) 0.054(16) 0.064(17) 0.002(13) 0.012(13) 0.003(13)
C73 0.054(16) 0.051(15) 0.064(17) -0.004(13) 0.023(13) -0.010(13)
C74 0.046(15) 0.054(16) 0.075(19) 0.021(14) 0.001(13) 0.019(13)
C75 0.09(2) 0.057(19) 0.08(2) 0.027(16) -0.010(18) 0.013(17)
C76 0.049(16) 0.08(2) 0.062(17) 0.014(15) 0.010(13) 0.036(15)
C77 0.08(2) 0.09(2) 0.050(17) 0.029(16) 0.005(15) 0.05(2)

loop_
_atom_type_symbol
_atom_type_description
_atom_type_scat_dispersion_real
_atom_type_scat_dispersion_imag
_atom_type_scat_source
C C 0.0181 0.0091 'International Tables Vol C Tables 4.2.6.8 and 6.1.1.4'
H H 0.0000 0.0000 'International Tables Vol C Tables 4.2.6.8 and 6.1.1.4'
N N 0.0311 0.0180 'International Tables Vol C Tables 4.2.6.8 and 6.1.1.4'
F F 0.0727 0.0534 'International Tables Vol C Tables 4.2.6.8 and 6.1.1.4'
S S 0.3331 0.5567 'International Tables Vol C Tables 4.2.6.8 and 6.1.1.4'
Pt Pt -4.5932 6.9264 'International Tables Vol C Tables 4.2.6.8 and 6.1.1.4'
Cl Cl 0.3639 0.7018 'International Tables Vol C Tables 4.2.6.8 and 6.1.1.4'

loop_
_geom_angle_atom_site_label_1
_geom_angle_atom_site_label_2
_geom_angle_atom_site_label_3
_geom_angle
Cl2 C101 Cl1 140(9)
Cl2 C101 H10A 102.1
Cl1 C101 H10A 102.1
Cl2 C101 H10B 102.1
Cl1 C101 H10B 102.1
H10A C101 H10B 104.8
Cl3 C102 Cl4 121(8)
Cl3 C102 H10C 107.1
Cl4 C102 H10C 107.1
Cl3 C102 H10D 107.1
Cl4 C102 H10D 107.1
H10C C102 H10D 106.8
C25 Pt1 C16 97.9(9)
C25 Pt1 N2 178.2(8)
C16 Pt1 N2 81.0(9)
C25 Pt1 N1 102.4(8)
C16 Pt1 N1 159.5(8)
N2 Pt1 N1 78.6(7)
C53 Pt2 N4 178.1(9)
C53 Pt2 C69 99.8(9)
N4 Pt2 C69 80.9(8)
C53 Pt2 N3 101.1(8)
N4 Pt2 N3 78.2(7)
C69 Pt2 N3 159.1(8)
C30 S1 C27 93.1(10)
C43 S2 C44 91.5(10)
C1 N1 C5 119.2(18)
C1 N1 Pt1 127.1(15)
C5 N1 Pt1 113.5(14)
C10 N2 C6 122.9(19)
C10 N2 Pt1 117.0(15)
C6 N2 Pt1 120.0(15)
C58 N3 C54 117.4(18)
C58 N3 Pt2 115.3(14)
C54 N3 Pt2 127.3(14)
C63 N4 C59 121.1(19)
C63 N4 Pt2 119.5(15)
C59 N4 Pt2 119.2(16)
N1 C1 C2 124(2)
N1 C1 H1 118.2
C2 C1 H1 118.2
C1 C2 C3 119(2)
C1 C2 H2 120.7
C3 C2 H2 120.7
C4 C3 C2 115.1(18)
C4 C3 C17 123.3(19)
C2 C3 C17 121.6(19)
C5 C4 C3 122(2)
C5 C4 H4 118.8
C3 C4 H4 118.8
C4 C5 N1 121(2)
C4 C5 C6 122.9(19)
N1 C5 C6 116.1(18)
C7 C6 N2 121(2)
C7 C6 C5 128(2)
N2 C6 C5 111.8(18)
C6 C7 C8 118(2)
C6 C7 H7 120.9
C8 C7 H7 120.9
C9 C8 C7 121(2)
C9 C8 C21 122(2)
C7 C8 C21 117(2)
C8 C9 C10 119(2)
C8 C9 H9 120.5
C10 C9 H9 120.5
N2 C10 C9 119(2)
N2 C10 C11 115(2)
C9 C10 C11 127(2)
C16 C11 C12 123(2)
C16 C11 C10 114(2)
C12 C11 C10 123(2)
C13 C12 C11 117(2)
C13 C12 H12 121.6
C11 C12 H12 121.6
C14 C13 C12 122(3)
C14 C13 H13 118.8
C12 C13 H13 118.8
C13 C14 C15 122(3)
C13 C14 H14 118.8
C15 C14 H14 118.8
C14 C15 C16 118(2)
C14 C15 H15 121.1
C16 C15 H15 121.1
C11 C16 C15 117(2)
C11 C16 Pt1 113.7(18)
C15 C16 Pt1 129.4(17)
C19 C17 C18 112(3)
C19 C17 C3 107(2)
C18 C17 C3 113(2)
C19 C17 C20 109(3)
C18 C17 C20 108(3)
C3 C17 C20 107(2)
C17 C18 H18A 109.5
C17 C18 H18B 109.5
H18A C18 H18B 109.5
C17 C18 H18C 109.5
H18A C18 H18C 109.5
H18B C18 H18C 109.5
C17 C19 H19A 109.5
C17 C19 H19B 109.5
H19A C19 H19B 109.5
C17 C19 H19C 109.5
H19A C19 H19C 109.5
H19B C19 H19C 109.5
C17 C20 H20A 109.5
C17 C20 H20B 109.5
H20A C20 H20B 109.5
C17 C20 H20C 109.5
H20A C20 H20C 109.5
H20B C20 H20C 109.5
C22 C21 C24 110(3)
C22 C21 C23 113(2)
C24 C21 C23 105(2)
C22 C21 C8 109(2)
C24 C21 C8 111(2)
C23 C21 C8 109(2)
C21 C22 H22A 109.5
C21 C22 H22B 109.5
H22A C22 H22B 109.5
C21 C22 H22C 109.5
H22A C22 H22C 109.5
H22B C22 H22C 109.5
C21 C23 H23A 109.5
C21 C23 H23B 109.5
H23A C23 H23B 109.5
C21 C23 H23C 109.5
H23A C23 H23C 109.5
H23B C23 H23C 109.5
C21 C24 H24A 109.5
C21 C24 H24B 109.5
H24A C24 H24B 109.5
C21 C24 H24C 109.5
H24A C24 H24C 109.5
H24B C24 H24C 109.5
C26 C25 Pt1 175.6(19)
C25 C26 C27 176(2)
C28 C27 C26 131(2)
C28 C27 S1 109.7(15)
C26 C27 S1 118.9(17)
C27 C28 C29 113(2)
C27 C28 C37 124.7(18)
C29 C28 C37 123(2)
C30 C29 C28 113.7(19)
C30 C29 H29 123.2
C28 C29 H29 123.2
C29 C30 C31 128(2)
C29 C30 S1 110.6(16)
C31 C30 S1 121.0(18)
C36 C31 C32 116(2)
C36 C31 C30 120(2)
C32 C31 C30 123(2)
C33 C32 C31 122(3)
C33 C32 H32 119.1
C31 C32 H32 119.1
C32 C33 C34 119(3)
C32 C33 H33 120.4
C34 C33 H33 120.4
C35 C34 C33 121(3)
C35 C34 H34 119.4
C33 C34 H34 119.4
C34 C35 C36 118(3)
C34 C35 H35 120.9
C36 C35 H35 120.9
C31 C36 C35 123(3)
C31 C36 H36 118.5
C35 C36 H36 118.5
C41 C37 C28 129(2)
C41 C37 C38 111(2)
C28 C37 C38 120.0(19)
F2 C38 F1 105(2)
F2 C38 C39 111(2)
F1 C38 C39 112(2)
F2 C38 C37 113.1(19)
F1 C38 C37 111.0(19)
C39 C38 C37 105.6(18)
F3A C39 C38 121(3)
F4B C39 C38 124(3)
F3A C39 C40 123(3)
F4B C39 C40 119(3)
C38 C39 C40 109(2)
F3A C39 F4A 97(3)
C38 C39 F4A 98(2)
C40 C39 F4A 101(2)
F4B C39 F3B 103(3)
C38 C39 F3B 98(2)
C40 C39 F3B 97(2)
F5 C40 F6 106(3)
F5 C40 C39 110(2)
F6 C40 C39 111(2)
F5 C40 C41 111(2)
F6 C40 C41 111.9(19)
C39 C40 C41 106(2)
C37 C41 C42 131(2)
C37 C41 C40 107.2(19)
C42 C41 C40 121.5(19)
C43 C42 C45 113(2)
C43 C42 C41 127(2)
C45 C42 C41 120(2)
C42 C43 C52 132(2)
C42 C43 S2 111.8(16)
C52 C43 S2 115.7(16)
C45 C44 C46 127(2)
C45 C44 S2 111.3(16)
C46 C44 S2 121.5(17)
C44 C45 C42 113(2)
C44 C45 H45 123.7
C42 C45 H45 123.7
C47 C46 C51 119(2)
C47 C46 C44 121(2)
C51 C46 C44 120(2)
C48 C47 C46 121(3)
C48 C47 H47 119.7
C46 C47 H47 119.7
C49 C48 C47 122(3)
C49 C48 H48 118.9
C47 C48 H48 118.9
C48 C49 C50 120(2)
C48 C49 H49 120.0
C50 C49 H49 120.0
C51 C50 C49 118(3)
C51 C50 H50 120.9
C49 C50 H50 120.9
C50 C51 C46 120(3)
C50 C51 H51 119.9
C46 C51 H51 119.9
C53 C52 C43 178(2)
C52 C53 Pt2 176.2(19)
C55 C54 N3 123(2)
C55 C54 H54 118.5
N3 C54 H54 118.5
C54 C55 C56 120(2)
C54 C55 H55 120.0
C56 C55 H55 120.0
C55 C56 C57 116(2)
C55 C56 C70 125(2)
C57 C56 C70 119(2)
C58 C57 C56 122.2(19)
C58 C57 H57 118.9
C56 C57 H57 118.9
N3 C58 C57 121(2)
N3 C58 C59 114.1(19)
C57 C58 C59 124.9(19)
N4 C59 C60 122(2)
N4 C59 C58 113.1(18)
C60 C59 C58 125(2)
C59 C60 C61 117(2)
C59 C60 H60 121.4
C61 C60 H60 121.4
C62 C61 C60 120(2)
C62 C61 C74 122(2)
C60 C61 C74 118(2)
C61 C62 C63 118(2)
C61 C62 H62 120.8
C63 C62 H62 120.8
N4 C63 C62 121(2)
N4 C63 C64 112(2)
C62 C63 C64 127(2)
C65 C64 C69 119(2)
C65 C64 C63 125(2)
C69 C64 C63 116(2)
C66 C65 C64 121(2)
C66 C65 H65 119.3
C64 C65 H65 119.3
C65 C66 C67 124(3)
C65 C66 H66 118.0
C67 C66 H66 118.0
C68 C67 C66 116(2)
C68 C67 H67 122.1
C66 C67 H67 122.1
C67 C68 C69 121(2)
C67 C68 H68 119.3
C69 C68 H68 119.3
C68 C69 C64 119(2)
C68 C69 Pt2 129.7(18)
C64 C69 Pt2 111.7(16)
C73 C70 C56 116(2)
C73 C70 C71 110(2)
C56 C70 C71 111(2)
C73 C70 C72 109(2)
C56 C70 C72 106.2(19)
C71 C70 C72 104(2)
C70 C71 H71A 109.5
C70 C71 H71B 109.5
H71A C71 H71B 109.5
C70 C71 H71C 109.5
H71A C71 H71C 109.5
H71B C71 H71C 109.5
C70 C72 H72A 109.5
C70 C72 H72B 109.5
H72A C72 H72B 109.5
C70 C72 H72C 109.5
H72A C72 H72C 109.5
H72B C72 H72C 109.5
C70 C73 H73A 109.5
C70 C73 H73B 109.5
H73A C73 H73B 109.5
C70 C73 H73C 109.5
H73A C73 H73C 109.5
H73B C73 H73C 109.5
C76 C74 C77 108(3)
C76 C74 C75 111(3)
C77 C74 C75 108(3)
C76 C74 C61 111(2)
C77 C74 C61 111(2)
C75 C74 C61 108(2)
C74 C75 H75A 109.5
C74 C75 H75B 109.5
H75A C75 H75B 109.5
C74 C75 H75C 109.5
H75A C75 H75C 109.5
H75B C75 H75C 109.5
C74 C76 H76A 109.5
C74 C76 H76B 109.5
H76A C76 H76B 109.5
C74 C76 H76C 109.5
H76A C76 H76C 109.5
H76B C76 H76C 109.5
C74 C77 H77A 109.5
C74 C77 H77B 109.5
H77A C77 H77B 109.5
C74 C77 H77C 109.5
H77A C77 H77C 109.5
H77B C77 H77C 109.5

loop_
_geom_bond_atom_site_label_1
_geom_bond_atom_site_label_2
_geom_bond_distance
C101 Cl2 1.45(6)
C101 Cl1 1.55(7)
C101 H10A 0.9900
C101 H10B 0.9900
C102 Cl3 1.26(8)
C102 Cl4 1.87(11)
C102 H10C 0.9900
C102 H10D 0.9900
Pt1 C25 1.92(2)
Pt1 C16 1.96(2)
Pt1 N2 1.997(16)
Pt1 N1 2.130(17)
Pt2 C53 1.972(19)
Pt2 N4 1.997(16)
Pt2 C69 2.02(2)
Pt2 N3 2.078(17)
S1 C30 1.72(2)
S1 C27 1.76(2)
S2 C43 1.73(2)
S2 C44 1.74(2)
F1 C38 1.36(3)
F2 C38 1.33(3)
F3A C39 1.23(4)
F4A C39 1.55(4)
F3B C39 1.59(5)
F4B C39 1.26(4)
F5 C40 1.33(3)
F6 C40 1.34(3)
N1 C1 1.33(3)
N1 C5 1.37(3)
N2 C10 1.29(3)
N2 C6 1.38(3)
N3 C58 1.35(3)
N3 C54 1.38(3)
N4 C63 1.31(3)
N4 C59 1.33(3)
C1 C2 1.37(3)
C1 H1 0.9500
C2 C3 1.45(3)
C2 H2 0.9500
C3 C4 1.41(3)
C3 C17 1.51(3)
C4 C5 1.33(3)
C4 H4 0.9500
C5 C6 1.50(3)
C6 C7 1.36(3)
C7 C8 1.39(3)
C7 H7 0.9500
C8 C9 1.37(3)
C8 C21 1.55(3)
C9 C10 1.44(3)
C9 H9 0.9500
C10 C11 1.46(3)
C11 C16 1.42(3)
C11 C12 1.42(3)
C12 C13 1.40(4)
C12 H12 0.9500
C13 C14 1.33(4)
C13 H13 0.9500
C14 C15 1.43(4)
C14 H14 0.9500
C15 C16 1.45(3)
C15 H15 0.9500
C17 C19 1.50(4)
C17 C18 1.51(4)
C17 C20 1.53(4)
C18 H18A 0.9800
C18 H18B 0.9800
C18 H18C 0.9800
C19 H19A 0.9800
C19 H19B 0.9800
C19 H19C 0.9800
C20 H20A 0.9800
C20 H20B 0.9800
C20 H20C 0.9800
C21 C22 1.46(4)
C21 C24 1.53(4)
C21 C23 1.54(4)
C22 H22A 0.9800
C22 H22B 0.9800
C22 H22C 0.9800
C23 H23A 0.9800
C23 H23B 0.9800
C23 H23C 0.9800
C24 H24A 0.9800
C24 H24B 0.9800
C24 H24C 0.9800
C25 C26 1.24(3)
C26 C27 1.39(3)
C27 C28 1.39(3)
C28 C29 1.44(3)
C28 C37 1.45(3)
C29 C30 1.38(3)
C29 H29 0.9500
C30 C31 1.47(3)
C31 C36 1.38(3)
C31 C32 1.40(4)
C32 C33 1.38(3)
C32 H32 0.9500
C33 C34 1.38(4)
C33 H33 0.9500
C34 C35 1.38(5)
C34 H34 0.9500
C35 C36 1.39(4)
C35 H35 0.9500
C36 H36 0.9500
C37 C41 1.40(3)
C37 C38 1.51(3)
C38 C39 1.46(3)
C39 C40 1.47(3)
C40 C41 1.53(3)
C41 C42 1.44(3)
C42 C43 1.36(3)
C42 C45 1.43(3)
C43 C52 1.44(3)
C44 C45 1.37(3)
C44 C46 1.46(3)
C45 H45 0.9500
C46 C47 1.38(3)
C46 C51 1.42(4)
C47 C48 1.37(3)
C47 H47 0.9500
C48 C49 1.35(4)
C48 H48 0.9500
C49 C50 1.42(4)
C49 H49 0.9500
C50 C51 1.41(3)
C50 H50 0.9500
C51 H51 0.9500
C52 C53 1.19(3)
C54 C55 1.37(3)
C54 H54 0.9500
C55 C56 1.38(3)
C55 H55 0.9500
C56 C57 1.40(3)
C56 C70 1.52(3)
C57 C58 1.37(3)
C57 H57 0.9500
C58 C59 1.50(3)
C59 C60 1.39(3)
C60 C61 1.40(3)
C60 H60 0.9500
C61 C62 1.38(3)
C61 C74 1.55(3)
C62 C63 1.40(3)
C62 H62 0.9500
C63 C64 1.50(3)
C64 C65 1.38(4)
C64 C69 1.42(3)
C65 C66 1.27(3)
C65 H65 0.9500
C66 C67 1.43(4)
C66 H66 0.9500
C67 C68 1.38(4)
C67 H67 0.9500
C68 C69 1.39(3)
C68 H68 0.9500
C70 C73 1.47(4)
C70 C71 1.54(4)
C70 C72 1.60(4)
C71 H71A 0.9800
C71 H71B 0.9800
C71 H71C 0.9800
C72 H72A 0.9800
C72 H72B 0.9800
C72 H72C 0.9800
C73 H73A 0.9800
C73 H73B 0.9800
C73 H73C 0.9800
C74 C76 1.50(4)
C74 C77 1.51(4)
C74 C75 1.53(4)
C75 H75A 0.9800
C75 H75B 0.9800
C75 H75C 0.9800
C76 H76A 0.9800
C76 H76B 0.9800
C76 H76C 0.9800
C77 H77A 0.9800
C77 H77B 0.9800
C77 H77C 0.9800

loop_
_geom_torsion_atom_site_label_1
_geom_torsion_atom_site_label_2
_geom_torsion_atom_site_label_3
_geom_torsion_atom_site_label_4
_geom_torsion
C5 N1 C1 C2 1(3)
Pt1 N1 C1 C2 175.0(17)
N1 C1 C2 C3 0(3)
C1 C2 C3 C4 0(3)
C1 C2 C3 C17 -180(2)
C2 C3 C4 C5 0(3)
C17 C3 C4 C5 179(2)
C3 C4 C5 N1 1(3)
C3 C4 C5 C6 -178.4(19)
C1 N1 C5 C4 -1(3)
Pt1 N1 C5 C4 -176.1(16)
C1 N1 C5 C6 178.3(19)
Pt1 N1 C5 C6 3(2)
C10 N2 C6 C7 1(3)
Pt1 N2 C6 C7 178.0(17)
C10 N2 C6 C5 -178(2)
Pt1 N2 C6 C5 -1(2)
C4 C5 C6 C7 -1(4)
N1 C5 C6 C7 179(2)
C4 C5 C6 N2 178(2)
N1 C5 C6 N2 -1(3)
N2 C6 C7 C8 -3(3)
C5 C6 C7 C8 176(2)
C6 C7 C8 C9 5(4)
C6 C7 C8 C21 -176(2)
C7 C8 C9 C10 -5(4)
C21 C8 C9 C10 176(2)
C6 N2 C10 C9 -1(3)
Pt1 N2 C10 C9 -178.1(16)
C6 N2 C10 C11 178(2)
Pt1 N2 C10 C11 2(3)
C8 C9 C10 N2 3(3)
C8 C9 C10 C11 -176(2)
N2 C10 C11 C16 -4(3)
C9 C10 C11 C16 176(2)
N2 C10 C11 C12 179(2)
C9 C10 C11 C12 -2(4)
C16 C11 C12 C13 3(4)
C10 C11 C12 C13 180(3)
C11 C12 C13 C14 -7(6)
C12 C13 C14 C15 6(6)
C13 C14 C15 C16 0(5)
C12 C11 C16 C15 3(4)
C10 C11 C16 C15 -174(2)
C12 C11 C16 Pt1 -178(2)
C10 C11 C16 Pt1 5(3)
C14 C15 C16 C11 -4(4)
C14 C15 C16 Pt1 177(2)
C4 C3 C17 C19 62(3)
C2 C3 C17 C19 -118(3)
C4 C3 C17 C18 -174(2)
C2 C3 C17 C18 5(3)
C4 C3 C17 C20 -55(3)
C2 C3 C17 C20 125(3)
C9 C8 C21 C22 -111(3)
C7 C8 C21 C22 69(3)
C9 C8 C21 C24 10(3)
C7 C8 C21 C24 -170(2)
C9 C8 C21 C23 125(3)
C7 C8 C21 C23 -54(3)
C30 S1 C27 C28 3.9(17)
C30 S1 C27 C26 -176.5(18)
C26 C27 C28 C29 174(2)
S1 C27 C28 C29 -6(2)
C26 C27 C28 C37 -4(4)
S1 C27 C28 C37 176.0(18)
C27 C28 C29 C30 6(3)
C37 C28 C29 C30 -176(2)
C28 C29 C30 C31 175(2)
C28 C29 C30 S1 -3(2)
C27 S1 C30 C29 -0.6(18)
C27 S1 C30 C31 -178.6(19)
C29 C30 C31 C36 28(3)
S1 C30 C31 C36 -154.4(18)
C29 C30 C31 C32 -149(2)
S1 C30 C31 C32 29(3)
C36 C31 C32 C33 3(4)
C30 C31 C32 C33 -180(2)
C31 C32 C33 C34 -1(4)
C32 C33 C34 C35 -1(4)
C33 C34 C35 C36 2(4)
C32 C31 C36 C35 -2(4)
C30 C31 C36 C35 -179(2)
C34 C35 C36 C31 0(4)
C27 C28 C37 C41 -36(4)
C29 C28 C37 C41 146(2)
C27 C28 C37 C38 145(2)
C29 C28 C37 C38 -32(3)
C41 C37 C38 F2 -114(2)
C28 C37 C38 F2 65(3)
C41 C37 C38 F1 128(2)
C28 C37 C38 F1 -53(3)
C41 C37 C38 C39 7(3)
C28 C37 C38 C39 -174(2)
F2 C38 C39 F3A -86(4)
F1 C38 C39 F3A 30(5)
C37 C38 C39 F3A 151(4)
F2 C38 C39 F4B -26(4)
F1 C38 C39 F4B 90(4)
C37 C38 C39 F4B -149(4)
F2 C38 C39 C40 121(3)
F1 C38 C39 C40 -122(2)
C37 C38 C39 C40 -1(3)
F2 C38 C39 F4A 16(3)
F1 C38 C39 F4A 133(2)
C37 C38 C39 F4A -106(2)
F2 C38 C39 F3B -138(2)
F1 C38 C39 F3B -22(3)
C37 C38 C39 F3B 99(2)
F3A C39 C40 F5 -35(5)
F4B C39 C40 F5 -94(4)
C38 C39 C40 F5 117(3)
F4A C39 C40 F5 -140(2)
F3B C39 C40 F5 15(3)
F3A C39 C40 F6 83(5)
F4B C39 C40 F6 23(4)
C38 C39 C40 F6 -126(3)
F4A C39 C40 F6 -23(3)
F3B C39 C40 F6 133(3)
F3A C39 C40 C41 -155(4)
F4B C39 C40 C41 146(3)
C38 C39 C40 C41 -4(3)
F4A C39 C40 C41 99(2)
F3B C39 C40 C41 -105(2)
C28 C37 C41 C42 -8(4)
C38 C37 C41 C42 171(2)
C28 C37 C41 C40 172(2)
C38 C37 C41 C40 -9(2)
F5 C40 C41 C37 -111(3)
F6 C40 C41 C37 130(2)
C39 C40 C41 C37 8(3)
F5 C40 C41 C42 69(3)
F6 C40 C41 C42 -50(3)
C39 C40 C41 C42 -172(2)
C37 C41 C42 C43 -32(4)
C40 C41 C42 C43 148(2)
C37 C41 C42 C45 147(2)
C40 C41 C42 C45 -32(3)
C45 C42 C43 C52 178(2)
C41 C42 C43 C52 -2(4)
C45 C42 C43 S2 -6(2)
C41 C42 C43 S2 173.9(17)
C44 S2 C43 C42 3.7(17)
C44 S2 C43 C52 -179.5(17)
C43 S2 C44 C45 -0.9(18)
C43 S2 C44 C46 -178.9(19)
C46 C44 C45 C42 176(2)
S2 C44 C45 C42 -2(2)
C43 C42 C45 C44 5(3)
C41 C42 C45 C44 -174.6(19)
C45 C44 C46 C47 31(3)
S2 C44 C46 C47 -151.6(19)
C45 C44 C46 C51 -150(2)
S2 C44 C46 C51 28(3)
C51 C46 C47 C48 1(4)
C44 C46 C47 C48 -180(2)
C46 C47 C48 C49 0(4)
C47 C48 C49 C50 1(4)
C48 C49 C50 C51 -3(4)
C49 C50 C51 C46 4(4)
C47 C46 C51 C50 -3(3)
C44 C46 C51 C50 178(2)
C58 N3 C54 C55 -4(3)
Pt2 N3 C54 C55 174.8(17)
N3 C54 C55 C56 2(4)
C54 C55 C56 C57 2(3)
C54 C55 C56 C70 -179(2)
C55 C56 C57 C58 -3(3)
C70 C56 C57 C58 178(2)
C54 N3 C58 C57 4(3)
Pt2 N3 C58 C57 -175.7(16)
C54 N3 C58 C59 -178.9(18)
Pt2 N3 C58 C59 2(2)
C56 C57 C58 N3 0(3)
C56 C57 C58 C59 -177(2)
C63 N4 C59 C60 0(4)
Pt2 N4 C59 C60 173.8(16)
C63 N4 C59 C58 -178(2)
Pt2 N4 C59 C58 -4(3)
N3 C58 C59 N4 1(3)
C57 C58 C59 N4 179(2)
N3 C58 C59 C60 -176(2)
C57 C58 C59 C60 1(4)
N4 C59 C60 C61 1(3)
C58 C59 C60 C61 178(2)
C59 C60 C61 C62 1(3)
C59 C60 C61 C74 -177(2)
C60 C61 C62 C63 -2(4)
C74 C61 C62 C63 175(2)
C59 N4 C63 C62 -2(4)
Pt2 N4 C63 C62 -175(2)
C59 N4 C63 C64 179(2)
Pt2 N4 C63 C64 5(3)
C61 C62 C63 N4 3(4)
C61 C62 C63 C64 -178(2)
N4 C63 C64 C65 173(2)
C62 C63 C64 C65 -7(4)
N4 C63 C64 C69 -8(3)
C62 C63 C64 C69 173(3)
C69 C64 C65 C66 -6(4)
C63 C64 C65 C66 174(3)
C64 C65 C66 C67 5(5)
C65 C66 C67 C68 -3(5)
C66 C67 C68 C69 1(4)
C67 C68 C69 C64 -2(4)
C67 C68 C69 Pt2 175(2)
C65 C64 C69 C68 4(4)
C63 C64 C69 C68 -175(2)
C65 C64 C69 Pt2 -173.7(19)
C63 C64 C69 Pt2 7(3)
C55 C56 C70 C73 -123(3)
C57 C56 C70 C73 56(3)
C55 C56 C70 C71 3(3)
C57 C56 C70 C71 -177(2)
C55 C56 C70 C72 116(2)
C57 C56 C70 C72 -65(3)
C62 C61 C74 C76 133(3)
C60 C61 C74 C76 -50(3)
C62 C61 C74 C77 12(4)
C60 C61 C74 C77 -170(3)
C62 C61 C74 C75 -106(3)
C60 C61 C74 C75 72(3)
